data_4082533
loop_
_publ_author_name
'Thompson, Rick'
'Nakamaru-Ogiso, Eiko'
'Chen, Chun-Hsing'
'Pink, Maren'
'Mindiola, Daniel J.'

_publ_section_title
;
 Structural Elucidation of the Illustrious Tebbe Reagent
;
_journal_issue 1
_journal_name_full Organometallics
_journal_page_first 429
_journal_paper_doi 10.1021/om401108b
_journal_volume 33
_journal_year 2014
_chemical_formula_sum 'C16.12 H21.23 Al Cl1.38 Ti'
_chemical_formula_weight 338.80
_chemical_name_systematic
; 
 ? 
;
_space_group_IT_number 15
_symmetry_cell_setting monoclinic
_symmetry_space_group_name_Hall '-C 2yc'
_symmetry_space_group_name_H-M 'C 1 2/c 1'
_atom_sites_solution_hydrogens geom
_atom_sites_solution_primary direct
_atom_sites_solution_secondary difmap
_audit_creation_method SHELXL-97
_cell_angle_alpha 90.00
_cell_angle_beta 124.8580(10)
_cell_angle_gamma 90.00
_cell_formula_units_Z 8
_cell_length_a 22.4504(8)
_cell_length_b 11.9176(4)
_cell_length_c 15.2004(10)
_cell_measurement_reflns_used 9990
_cell_measurement_temperature 150(2)
_cell_measurement_theta_max 30.02
_cell_measurement_theta_min 2.70
_cell_volume 3337.2(3)
_computing_cell_refinement 'APEX II v2010.11.3 (Bruker, 2013)'
_computing_data_collection 'APEX II v2010.11.3 (Bruker, 2013)'
_computing_data_reduction 'APEX II v2010.11.3 (Bruker, 2013)'
_computing_molecular_graphics 'SHELXTL (Bruker, 2013)'
_computing_publication_material 'SHELXTL (Bruker, 2013)'
_computing_structure_refinement 'SHELXL-97 (Sheldrick, 2010)'
_computing_structure_solution 'SIR-2004 (Burla et al., 2005)'
_diffrn_ambient_temperature 150(2)
_diffrn_detector 'CCD area detector'
_diffrn_detector_area_resol_mean 83.33
_diffrn_detector_type 'Bruker APEXII'
_diffrn_measured_fraction_theta_full 0.999
_diffrn_measured_fraction_theta_max 0.999
_diffrn_measurement_details '0.50 degree frames measured for 7 seconds each'
_diffrn_measurement_device 'APEX Kappa Duo'
_diffrn_measurement_device_type Kappa
_diffrn_measurement_method 'omega and phi scans'
_diffrn_radiation_monochromator graphite
_diffrn_radiation_source 'fine-focus sealed tube'
_diffrn_radiation_type MoK\a
_diffrn_radiation_wavelength 0.71073
_diffrn_reflns_av_R_equivalents 0.0422
_diffrn_reflns_av_sigmaI/netI 0.0285
_diffrn_reflns_limit_h_max 31
_diffrn_reflns_limit_h_min -29
_diffrn_reflns_limit_k_max 16
_diffrn_reflns_limit_k_min -16
_diffrn_reflns_limit_l_max 21
_diffrn_reflns_limit_l_min -21
_diffrn_reflns_number 33941
_diffrn_reflns_theta_full 30.05
_diffrn_reflns_theta_max 30.05
_diffrn_reflns_theta_min 2.04
_exptl_absorpt_coefficient_mu 0.773
_exptl_absorpt_correction_T_max 0.8363
_exptl_absorpt_correction_T_min 0.8013
_exptl_absorpt_correction_type multi-scan
_exptl_absorpt_process_details 'SADABS, R. Blessing; 1995'
_exptl_crystal_colour black
_exptl_crystal_density_diffrn 1.349
_exptl_crystal_density_method 'not measured'
_exptl_crystal_description block
_exptl_crystal_F_000 1411
_exptl_crystal_size_max 0.30
_exptl_crystal_size_mid 0.29
_exptl_crystal_size_min 0.24
_refine_diff_density_max 0.369
_refine_diff_density_min -0.658
_refine_diff_density_rms 0.060
_refine_ls_extinction_method none
_refine_ls_goodness_of_fit_ref 1.209
_refine_ls_hydrogen_treatment constr
_refine_ls_matrix_type full
_refine_ls_number_parameters 184
_refine_ls_number_reflns 4887
_refine_ls_number_restraints 0
_refine_ls_restrained_S_all 1.209
_refine_ls_R_factor_all 0.0467
_refine_ls_R_factor_gt 0.0435
_refine_ls_shift/su_max 0.001
_refine_ls_shift/su_mean 0.000
_refine_ls_structure_factor_coef Fsqd
_refine_ls_weighting_details 'calc w=1/[\s^2^(Fo^2^)+(0.0000P)^2^+7.5491P] where P=(Fo^2^+2Fc^2^)/3'
_refine_ls_weighting_scheme calc
_refine_ls_wR_factor_gt 0.0954
_refine_ls_wR_factor_ref 0.0965
_reflns_number_gt 4540
_reflns_number_total 4887
_reflns_threshold_expression >2sigma(I)
_cod_data_source_file om401108b_si_002.cif
_cod_data_source_block 13059
_cod_depositor_comments
;
The following automatic conversions were performed:

'_symmetry_cell_setting' value 'Monoclinic' changed to 'monoclinic'
according to
/usr/data/users/saulius/automatic-downloads/current/ACS/lib/dictionaries/cif_core.dic
dictionary named 'cif_core.dic' version 2.4.2 from 2011-04-26.

Automatic conversion script
Id: cif_fix_values 2281 2013-09-26 08:29:07Z andrius 
;
_cod_original_sg_symbol_H-M C2/c
_cod_database_code 4082533

loop_
_symmetry_equiv_pos_as_xyz
'x, y, z'
'-x, y, -z+1/2'
'x+1/2, y+1/2, z'
'-x+1/2, y+1/2, -z+1/2'
'-x, -y, -z'
'x, -y, z-1/2'
'-x+1/2, -y+1/2, -z'
'x+1/2, -y+1/2, z-1/2'

loop_
_atom_site_label
_atom_site_type_symbol
_atom_site_fract_x
_atom_site_fract_y
_atom_site_fract_z
_atom_site_U_iso_or_equiv
_atom_site_adp_type
_atom_site_occupancy
_atom_site_symmetry_multiplicity
_atom_site_calc_flag
_atom_site_refinement_flags
_atom_site_disorder_assembly
_atom_site_disorder_group
Ti1 Ti 0.242954(19) 0.45096(3) 0.36586(3) 0.02245(8) Uani 1 1 d . A .
Cl1 Cl 0.15755(3) 0.28331(4) 0.31224(4) 0.03344(12) Uani 1 1 d . A .
Al1 Al 0.09248(5) 0.37846(6) 0.15329(6) 0.03803(17) Uani 1 1 d . . .
C1 C 0.35353(13) 0.3530(2) 0.43978(19) 0.0371(5) Uani 1 1 d . A .
H1 H 0.3745 0.3154 0.5064 0.045 Uiso 1 1 calc R . .
C2 C 0.36501(12) 0.4662(2) 0.42529(19) 0.0353(5) Uani 1 1 d . A .
H2 H 0.3962 0.5177 0.4808 0.042 Uiso 1 1 calc R . .
C3 C 0.32270(12) 0.48946(19) 0.31546(19) 0.0336(5) Uani 1 1 d . A .
H3 H 0.3193 0.5596 0.2832 0.040 Uiso 1 1 calc R . .
C4 C 0.28599(13) 0.3901(2) 0.26137(19) 0.0354(5) Uani 1 1 d . A .
H4 H 0.2535 0.3814 0.1859 0.042 Uiso 1 1 calc R . .
C5 C 0.30553(13) 0.30648(19) 0.3378(2) 0.0377(5) Uani 1 1 d . A .
H5 H 0.2891 0.2309 0.3231 0.045 Uiso 1 1 calc R . .
C6 C 0.10073(18) 0.2871(2) 0.0537(2) 0.0497(7) Uani 1 1 d . A .
H6A H 0.0600 0.2343 0.0165 0.075 Uiso 1 1 calc R . .
H6B H 0.1465 0.2452 0.0936 0.075 Uiso 1 1 calc R . .
H6C H 0.0998 0.3360 0.0011 0.075 Uiso 1 1 calc R . .
C7 C -0.00372(17) 0.4117(3) 0.1189(3) 0.0594(8) Uani 1 1 d . A .
H7A H -0.0363 0.4323 0.0430 0.089 Uiso 1 1 calc R . .
H7B H -0.0004 0.4742 0.1634 0.089 Uiso 1 1 calc R . .
H7C H -0.0228 0.3454 0.1329 0.089 Uiso 1 1 calc R . .
C8 C 0.28783(15) 0.5927(2) 0.4991(2) 0.0408(6) Uani 1 1 d . A .
H8 H 0.3280 0.6376 0.5157 0.049 Uiso 1 1 calc R . .
C9 C 0.29195(16) 0.4903(2) 0.54899(19) 0.0423(6) Uani 1 1 d . A .
H9 H 0.3350 0.4540 0.6046 0.051 Uiso 1 1 calc R . .
C10 C 0.22118(16) 0.4524(2) 0.5015(2) 0.0436(6) Uani 1 1 d . A .
H10 H 0.2076 0.3858 0.5202 0.052 Uiso 1 1 calc R . .
C11 C 0.17303(15) 0.5290(2) 0.4213(2) 0.0417(6) Uani 1 1 d . A .
H11 H 0.1217 0.5225 0.3755 0.050 Uiso 1 1 calc R . .
C12 C 0.21492(15) 0.61705(19) 0.4214(2) 0.0411(6) Uani 1 1 d . A .
H12 H 0.1968 0.6815 0.3766 0.049 Uiso 1 1 calc R . .
C13 C 0.1659(3) 0.5205(5) 0.2154(5) 0.0318(6) Uani 0.617(4) 1 d P A 1
H13A H 0.1861 0.5362 0.1734 0.038 Uiso 0.617(4) 1 calc PR A 1
H13B H 0.1432 0.5892 0.2205 0.038 Uiso 0.617(4) 1 calc PR A 1
Cl2 Cl 0.14332(11) 0.53115(17) 0.18899(16) 0.0318(6) Uani 0.383(4) 1 d P A 2
C1S C 0.5000 0.7621(4) 0.7500 0.0851(19) Uani 1 2 d S . .
H1SA H 0.5196 0.7896 0.7106 0.128 Uiso 0.50 1 calc PR . .
H1SB H 0.5302 0.7896 0.8240 0.128 Uiso 0.50 1 calc PR . .
H1SC H 0.4502 0.7896 0.7153 0.128 Uiso 0.50 1 calc PR . .
C2S C 0.5000 0.6365(3) 0.7500 0.0490(10) Uani 1 2 d S . .
C3S C 0.47458(14) 0.5774(3) 0.8008(2) 0.0497(7) Uani 1 1 d . . .
H3SA H 0.4565 0.6168 0.8353 0.060 Uiso 1 1 calc R . .
C4S C 0.47536(14) 0.4610(3) 0.8015(2) 0.0496(6) Uani 1 1 d . . .
H4SA H 0.4588 0.4211 0.8378 0.060 Uiso 1 1 calc R . .
C5S C 0.5000 0.4034(3) 0.7500 0.0484(9) Uani 1 2 d S . .
H5SA H 0.5000 0.3237 0.7500 0.058 Uiso 1 2 calc SR . .

loop_
_atom_site_aniso_label
_atom_site_aniso_U_11
_atom_site_aniso_U_22
_atom_site_aniso_U_33
_atom_site_aniso_U_23
_atom_site_aniso_U_13
_atom_site_aniso_U_12
Ti1 0.03038(18) 0.01708(15) 0.02682(16) 0.00131(12) 0.02044(14) 0.00044(13)
Cl1 0.0410(3) 0.0254(2) 0.0363(3) -0.00282(19) 0.0235(2) -0.0092(2)
Al1 0.0547(5) 0.0297(3) 0.0400(4) 0.0087(3) 0.0331(4) 0.0102(3)
C1 0.0367(12) 0.0351(11) 0.0415(12) 0.0106(9) 0.0236(10) 0.0131(9)
C2 0.0291(11) 0.0386(12) 0.0402(11) -0.0040(9) 0.0209(9) -0.0012(9)
C3 0.0353(11) 0.0342(11) 0.0436(12) 0.0072(9) 0.0298(10) 0.0030(9)
C4 0.0369(12) 0.0435(12) 0.0363(11) -0.0036(9) 0.0272(10) 0.0030(10)
C5 0.0421(13) 0.0260(10) 0.0577(14) -0.0034(10) 0.0360(12) 0.0052(9)
C6 0.078(2) 0.0365(13) 0.0408(13) -0.0107(10) 0.0372(14) -0.0126(13)
C7 0.0536(18) 0.0617(19) 0.0693(19) 0.0263(16) 0.0391(16) 0.0169(15)
C8 0.0557(15) 0.0348(11) 0.0473(13) -0.0170(10) 0.0385(13) -0.0136(11)
C9 0.0590(16) 0.0448(13) 0.0303(10) -0.0066(10) 0.0296(11) -0.0019(12)
C10 0.0730(18) 0.0379(12) 0.0457(13) -0.0088(10) 0.0490(14) -0.0132(12)
C11 0.0493(14) 0.0388(12) 0.0577(15) -0.0162(11) 0.0429(13) -0.0066(11)
C12 0.0608(16) 0.0243(10) 0.0543(14) -0.0096(10) 0.0423(13) 0.0000(10)
C13 0.0381(13) 0.0215(7) 0.0294(11) 0.0039(6) 0.0154(9) -0.0029(8)
Cl2 0.0381(13) 0.0215(7) 0.0294(11) 0.0039(6) 0.0154(9) -0.0029(8)
C1S 0.105(4) 0.048(3) 0.051(3) 0.000 0.014(3) 0.000
C2S 0.0363(18) 0.0379(18) 0.0375(17) 0.000 0.0002(15) 0.000
C3S 0.0311(12) 0.0551(16) 0.0444(14) -0.0112(12) 0.0107(11) -0.0010(11)
C4S 0.0321(12) 0.0546(16) 0.0570(16) -0.0042(13) 0.0225(12) -0.0089(12)
C5S 0.0328(18) 0.0417(19) 0.063(2) 0.000 0.0226(17) 0.000

loop_
_atom_type_symbol
_atom_type_description
_atom_type_scat_dispersion_real
_atom_type_scat_dispersion_imag
_atom_type_scat_source
C C 0.0033 0.0016 'International Tables Vol C Tables 4.2.6.8 and 6.1.1.4'
H H 0.0000 0.0000 'International Tables Vol C Tables 4.2.6.8 and 6.1.1.4'
Al Al 0.0645 0.0514 'International Tables Vol C Tables 4.2.6.8 and 6.1.1.4'
Cl Cl 0.1484 0.1585 'International Tables Vol C Tables 4.2.6.8 and 6.1.1.4'
Ti Ti 0.2776 0.4457 'International Tables Vol C Tables 4.2.6.8 and 6.1.1.4'

loop_
_geom_angle_atom_site_label_1
_geom_angle_atom_site_label_2
_geom_angle_atom_site_label_3
_geom_angle
_geom_angle_site_symmetry_1
C13 Ti1 C2 116.3(2) .
C13 Ti1 C11 86.1(2) .
C2 Ti1 C11 134.46(9) .
C13 Ti1 C3 82.8(2) .
C2 Ti1 C3 34.51(8) .
C11 Ti1 C3 145.43(8) .
C13 Ti1 C1 134.5(2) .
C2 Ti1 C1 34.90(8) .
C11 Ti1 C1 139.23(9) .
C3 Ti1 C1 57.70(8) .
C13 Ti1 C12 80.6(2) .
C2 Ti1 C12 106.66(9) .
C11 Ti1 C12 34.65(8) .
C3 Ti1 C12 110.97(8) .
C1 Ti1 C12 131.46(9) .
C13 Ti1 C8 109.4(2) .
C2 Ti1 C8 77.54(9) .
C11 Ti1 C8 57.22(9) .
C3 Ti1 C8 96.19(8) .
C1 Ti1 C8 97.33(9) .
C12 Ti1 C8 34.19(9) .
C13 Ti1 C10 119.6(2) .
C2 Ti1 C10 116.02(9) .
C11 Ti1 C10 34.61(9) .
C3 Ti1 C10 148.31(9) .
C1 Ti1 C10 105.77(9) .
C12 Ti1 C10 57.13(9) .
C8 Ti1 C10 56.76(8) .
C13 Ti1 C9 137.7(2) .
C2 Ti1 C9 82.97(9) .
C11 Ti1 C9 57.41(10) .
C3 Ti1 C9 114.31(9) .
C1 Ti1 C9 83.34(9) .
C12 Ti1 C9 57.28(9) .
C8 Ti1 C9 34.51(9) .
C10 Ti1 C9 34.02(9) .
C13 Ti1 C4 77.9(2) .
C2 Ti1 C4 56.97(8) .
C11 Ti1 C4 163.84(9) .
C3 Ti1 C4 34.44(8) .
C1 Ti1 C4 56.92(8) .
C12 Ti1 C4 141.06(9) .
C8 Ti1 C4 130.23(9) .
C10 Ti1 C4 159.88(9) .
C9 Ti1 C4 137.94(9) .
C13 Ti1 C5 106.9(2) .
C2 Ti1 C5 56.89(8) .
C11 Ti1 C5 156.99(9) .
C3 Ti1 C5 56.93(8) .
C1 Ti1 C5 34.09(8) .
C12 Ti1 C5 163.51(9) .
C8 Ti1 C5 130.80(9) .
C10 Ti1 C5 126.08(9) .
C9 Ti1 C5 114.90(9) .
C4 Ti1 C5 33.82(8) .
C13 Ti1 Cl2 4.6(2) .
C2 Ti1 Cl2 120.85(8) .
C11 Ti1 Cl2 82.22(9) .
C3 Ti1 Cl2 87.43(8) .
C1 Ti1 Cl2 138.51(8) .
C12 Ti1 Cl2 78.92(8) .
C8 Ti1 Cl2 109.11(8) .
C10 Ti1 Cl2 115.37(9) .
C9 Ti1 Cl2 135.37(9) .
C4 Ti1 Cl2 81.66(8) .
C5 Ti1 Cl2 109.64(8) .
Al1 Cl1 Ti1 81.90(3) .
C7 Al1 C6 119.03(15) .
C7 Al1 Cl2 104.73(13) .
C6 Al1 Cl2 114.46(11) .
C7 Al1 C13 114.1(2) .
C6 Al1 C13 112.7(2) .
Cl2 Al1 C13 11.80(14) .
C7 Al1 Cl1 108.98(9) .
C6 Al1 Cl1 104.81(9) .
Cl2 Al1 Cl1 103.77(6) .
C13 Al1 Cl1 93.43(15) .
C7 Al1 Ti1 125.98(11) .
C6 Al1 Ti1 114.93(10) .
Cl2 Al1 Ti1 51.87(6) .
C13 Al1 Ti1 40.86(14) .
Cl1 Al1 Ti1 52.77(2) .
C5 C1 C2 107.4(2) .
C5 C1 Ti1 74.63(13) .
C2 C1 Ti1 71.96(13) .
C5 C1 H1 126.3 .
C2 C1 H1 126.3 .
Ti1 C1 H1 119.0 .
C3 C2 C1 108.4(2) .
C3 C2 Ti1 73.09(13) .
C1 C2 Ti1 73.15(13) .
C3 C2 H2 125.8 .
C1 C2 H2 125.8 .
Ti1 C2 H2 119.8 .
C2 C3 C4 107.6(2) .
C2 C3 Ti1 72.40(12) .
C4 C3 Ti1 74.14(12) .
C2 C3 H3 126.2 .
C4 C3 H3 126.2 .
Ti1 C3 H3 119.2 .
C5 C4 C3 108.3(2) .
C5 C4 Ti1 73.65(12) .
C3 C4 Ti1 71.43(12) .
C5 C4 H4 125.9 .
C3 C4 H4 125.9 .
Ti1 C4 H4 120.8 .
C4 C5 C1 108.4(2) .
C4 C5 Ti1 72.53(12) .
C1 C5 Ti1 71.28(13) .
C4 C5 H5 125.8 .
C1 C5 H5 125.8 .
Ti1 C5 H5 122.1 .
Al1 C6 H6A 109.5 .
Al1 C6 H6B 109.5 .
H6A C6 H6B 109.5 .
Al1 C6 H6C 109.5 .
H6A C6 H6C 109.5 .
H6B C6 H6C 109.5 .
Al1 C7 H7A 109.5 .
Al1 C7 H7B 109.5 .
H7A C7 H7B 109.5 .
Al1 C7 H7C 109.5 .
H7A C7 H7C 109.5 .
H7B C7 H7C 109.5 .
C12 C8 C9 108.6(2) .
C12 C8 Ti1 72.85(13) .
C9 C8 Ti1 73.05(13) .
C12 C8 H8 125.7 .
C9 C8 H8 125.7 .
Ti1 C8 H8 120.2 .
C10 C9 C8 107.3(2) .
C10 C9 Ti1 72.71(13) .
C8 C9 Ti1 72.44(13) .
C10 C9 H9 126.3 .
C8 C9 H9 126.3 .
Ti1 C9 H9 120.4 .
C9 C10 C11 108.8(2) .
C9 C10 Ti1 73.27(13) .
C11 C10 Ti1 71.95(12) .
C9 C10 H10 125.6 .
C11 C10 H10 125.6 .
Ti1 C10 H10 120.9 .
C10 C11 C12 107.5(2) .
C10 C11 Ti1 73.45(13) .
C12 C11 Ti1 73.34(13) .
C10 C11 H11 126.3 .
C12 C11 H11 126.3 .
Ti1 C11 H11 118.9 .
C8 C12 C11 107.8(2) .
C8 C12 Ti1 72.96(13) .
C11 C12 Ti1 72.01(12) .
C8 C12 H12 126.1 .
C11 C12 H12 126.1 .
Ti1 C12 H12 120.7 .
Ti1 C13 Al1 96.5(2) .
Ti1 C13 H13A 112.4 .
Al1 C13 H13A 112.4 .
Ti1 C13 H13B 112.4 .
Al1 C13 H13B 112.4 .
H13A C13 H13B 110.0 .
Al1 Cl2 Ti1 88.05(7) .
C2S C1S H1SA 109.5 .
C2S C1S H1SB 109.5 .
H1SA C1S H1SB 109.5 .
C2S C1S H1SC 109.5 .
H1SA C1S H1SC 109.5 .
H1SB C1S H1SC 109.5 .
C3S C2S C3S 118.9(4) 2_656
C3S C2S C1S 120.54(18) 2_656
C3S C2S C1S 120.54(18) .
C2S C3S C4S 120.4(3) .
C2S C3S H3SA 119.8 .
C4S C3S H3SA 119.8 .
C5S C4S C3S 120.2(3) .
C5S C4S H4SA 119.9 .
C3S C4S H4SA 119.9 .
C4S C5S C4S 120.0(4) 2_656
C4S C5S H5SA 120.0 2_656
C4S C5S H5SA 120.0 .

loop_
_geom_bond_atom_site_label_1
_geom_bond_atom_site_label_2
_geom_bond_distance
_geom_bond_site_symmetry_2
Ti1 C13 2.095(5) .
Ti1 C2 2.351(2) .
Ti1 C11 2.357(2) .
Ti1 C3 2.360(2) .
Ti1 C1 2.367(2) .
Ti1 C12 2.374(2) .
Ti1 C8 2.375(2) .
Ti1 C10 2.376(2) .
Ti1 C9 2.383(2) .
Ti1 C4 2.395(2) .
Ti1 C5 2.409(2) .
Ti1 Cl2 2.5041(19) .
Cl1 Al1 2.2854(9) .
Al1 C7 1.950(3) .
Al1 C6 1.958(3) .
Al1 Cl2 2.049(2) .
Al1 C13 2.167(7) .
C1 C5 1.401(3) .
C1 C2 1.415(3) .
C1 H1 0.9500 .
C2 C3 1.398(3) .
C2 H2 0.9500 .
C3 C4 1.408(3) .
C3 H3 0.9500 .
C4 C5 1.397(3) .
C4 H4 0.9500 .
C5 H5 0.9500 .
C6 H6A 0.9800 .
C6 H6B 0.9800 .
C6 H6C 0.9800 .
C7 H7A 0.9800 .
C7 H7B 0.9800 .
C7 H7C 0.9800 .
C8 C12 1.396(4) .
C8 C9 1.411(4) .
C8 H8 0.9500 .
C9 C10 1.392(4) .
C9 H9 0.9500 .
C10 C11 1.408(4) .
C10 H10 0.9500 .
C11 C12 1.409(3) .
C11 H11 0.9500 .
C12 H12 0.9500 .
C13 H13A 0.9900 .
C13 H13B 0.9900 .
C1S C2S 1.498(6) .
C1S H1SA 0.9800 .
C1S H1SB 0.9800 .
C1S H1SC 0.9800 .
C2S C3S 1.386(4) 2_656
C2S C3S 1.386(4) .
C3S C4S 1.387(4) .
C3S H3SA 0.9500 .
C4S C5S 1.373(3) .
C4S H4SA 0.9500 .
C5S C4S 1.373(4) 2_656
C5S H5SA 0.9500 .

loop_
_geom_torsion_atom_site_label_1
_geom_torsion_atom_site_label_2
_geom_torsion_atom_site_label_3
_geom_torsion_atom_site_label_4
_geom_torsion
_geom_torsion_site_symmetry_1
_geom_torsion_site_symmetry_4
C13 Ti1 Cl1 Al1 4.5(2) . .
C2 Ti1 Cl1 Al1 -120.06(8) . .
C11 Ti1 Cl1 Al1 90.76(7) . .
C3 Ti1 Cl1 Al1 -74.54(8) . .
C1 Ti1 Cl1 Al1 -130.29(6) . .
C12 Ti1 Cl1 Al1 82.68(8) . .
C8 Ti1 Cl1 Al1 119.88(10) . .
C10 Ti1 Cl1 Al1 125.37(8) . .
C9 Ti1 Cl1 Al1 143.99(7) . .
C4 Ti1 Cl1 Al1 -73.21(6) . .
C5 Ti1 Cl1 Al1 -103.33(7) . .
Cl2 Ti1 Cl1 Al1 8.05(6) . .
Ti1 Cl1 Al1 C7 -121.27(12) . .
Ti1 Cl1 Al1 C6 110.29(10) . .
Ti1 Cl1 Al1 Cl2 -10.10(7) . .
Ti1 Cl1 Al1 C13 -4.3(2) . .
C13 Ti1 Al1 C7 -86.1(3) . .
C2 Ti1 Al1 C7 -163.21(14) . .
C11 Ti1 Al1 C7 2.30(13) . .
C3 Ti1 Al1 C7 -144.95(13) . .
C1 Ti1 Al1 C7 153.21(13) . .
C12 Ti1 Al1 C7 -27.56(13) . .
C8 Ti1 Al1 C7 -24.78(15) . .
C10 Ti1 Al1 C7 31.64(13) . .
C9 Ti1 Al1 C7 28.46(16) . .
C4 Ti1 Al1 C7 -168.08(13) . .
C5 Ti1 Al1 C7 159.47(13) . .
Cl2 Ti1 Al1 C7 -80.19(14) . .
C13 Ti1 Al1 C6 96.6(3) . .
C2 Ti1 Al1 C6 19.44(13) . .
C11 Ti1 Al1 C6 -175.06(11) . .
C3 Ti1 Al1 C6 37.70(11) . .
C1 Ti1 Al1 C6 -24.14(12) . .
C12 Ti1 Al1 C6 155.08(11) . .
C8 Ti1 Al1 C6 157.86(13) . .
C10 Ti1 Al1 C6 -145.72(11) . .
C9 Ti1 Al1 C6 -148.90(13) . .
C4 Ti1 Al1 C6 14.56(11) . .
C5 Ti1 Al1 C6 -17.89(11) . .
Cl2 Ti1 Al1 C6 102.45(13) . .
C13 Ti1 Al1 Cl2 -5.9(4) . .
C2 Ti1 Al1 Cl2 -83.02(12) . .
C11 Ti1 Al1 Cl2 82.49(11) . .
C3 Ti1 Al1 Cl2 -64.76(10) . .
C1 Ti1 Al1 Cl2 -126.60(11) . .
C12 Ti1 Al1 Cl2 52.63(11) . .
C8 Ti1 Al1 Cl2 55.41(13) . .
C10 Ti1 Al1 Cl2 111.83(11) . .
C9 Ti1 Al1 Cl2 108.65(13) . .
C4 Ti1 Al1 Cl2 -87.89(10) . .
C5 Ti1 Al1 Cl2 -120.34(10) . .
C2 Ti1 Al1 C13 -77.1(3) . .
C11 Ti1 Al1 C13 88.4(3) . .
C3 Ti1 Al1 C13 -58.9(3) . .
C1 Ti1 Al1 C13 -120.7(3) . .
C12 Ti1 Al1 C13 58.5(3) . .
C8 Ti1 Al1 C13 61.3(3) . .
C10 Ti1 Al1 C13 117.7(3) . .
C9 Ti1 Al1 C13 114.5(3) . .
C4 Ti1 Al1 C13 -82.0(3) . .
C5 Ti1 Al1 C13 -114.5(3) . .
Cl2 Ti1 Al1 C13 5.9(4) . .
C13 Ti1 Al1 Cl1 -173.4(3) . .
C2 Ti1 Al1 Cl1 109.49(9) . .
C11 Ti1 Al1 Cl1 -85.01(7) . .
C3 Ti1 Al1 Cl1 127.75(6) . .
C1 Ti1 Al1 Cl1 65.91(8) . .
C12 Ti1 Al1 Cl1 -114.87(7) . .
C8 Ti1 Al1 Cl1 -112.09(9) . .
C10 Ti1 Al1 Cl1 -55.67(7) . .
C9 Ti1 Al1 Cl1 -58.85(10) . .
C4 Ti1 Al1 Cl1 104.61(6) . .
C5 Ti1 Al1 Cl1 72.16(6) . .
Cl2 Ti1 Al1 Cl1 -167.50(9) . .
C13 Ti1 C1 C5 -43.5(3) . .
C2 Ti1 C1 C5 -114.5(2) . .
C11 Ti1 C1 C5 143.24(15) . .
C3 Ti1 C1 C5 -77.42(15) . .
C12 Ti1 C1 C5 -167.79(14) . .
C8 Ti1 C1 C5 -170.13(14) . .
C10 Ti1 C1 C5 132.41(14) . .
C9 Ti1 C1 C5 158.24(15) . .
C4 Ti1 C1 C5 -36.25(14) . .
Cl2 Ti1 C1 C5 -40.1(2) . .
C13 Ti1 C1 C2 71.0(3) . .
C11 Ti1 C1 C2 -102.25(17) . .
C3 Ti1 C1 C2 37.09(13) . .
C12 Ti1 C1 C2 -53.27(18) . .
C8 Ti1 C1 C2 -55.62(15) . .
C10 Ti1 C1 C2 -113.08(14) . .
C9 Ti1 C1 C2 -87.25(15) . .
C4 Ti1 C1 C2 78.27(15) . .
C5 Ti1 C1 C2 114.5(2) . .
Cl2 Ti1 C1 C2 74.45(18) . .
C5 C1 C2 C3 1.7(3) . .
Ti1 C1 C2 C3 -65.11(16) . .
C5 C1 C2 Ti1 66.80(16) . .
C13 Ti1 C2 C3 -15.4(3) . .
C11 Ti1 C2 C3 -127.52(15) . .
C1 Ti1 C2 C3 115.9(2) . .
C12 Ti1 C2 C3 -102.95(15) . .
C8 Ti1 C2 C3 -121.09(15) . .
C10 Ti1 C2 C3 -163.99(14) . .
C9 Ti1 C2 C3 -155.70(15) . .
C4 Ti1 C2 C3 37.75(13) . .
C5 Ti1 C2 C3 78.37(15) . .
Cl2 Ti1 C2 C3 -16.10(17) . .
C13 Ti1 C2 C1 -131.2(2) . .
C11 Ti1 C2 C1 116.61(16) . .
C3 Ti1 C2 C1 -115.9(2) . .
C12 Ti1 C2 C1 141.17(14) . .
C8 Ti1 C2 C1 123.04(15) . .
C10 Ti1 C2 C1 80.14(15) . .
C9 Ti1 C2 C1 88.43(15) . .
C4 Ti1 C2 C1 -78.12(15) . .
C5 Ti1 C2 C1 -37.50(14) . .
Cl2 Ti1 C2 C1 -131.97(14) . .
C1 C2 C3 C4 -1.2(3) . .
Ti1 C2 C3 C4 -66.34(15) . .
C1 C2 C3 Ti1 65.15(16) . .
C13 Ti1 C3 C2 166.1(2) . .
C11 Ti1 C3 C2 93.9(2) . .
C1 Ti1 C3 C2 -37.51(14) . .
C12 Ti1 C3 C2 89.11(15) . .
C8 Ti1 C3 C2 57.26(15) . .
C10 Ti1 C3 C2 28.2(2) . .
C9 Ti1 C3 C2 26.63(17) . .
C4 Ti1 C3 C2 -114.8(2) . .
C5 Ti1 C3 C2 -78.27(15) . .
Cl2 Ti1 C3 C2 166.21(14) . .
C13 Ti1 C3 C4 -79.0(2) . .
C2 Ti1 C3 C4 114.8(2) . .
C11 Ti1 C3 C4 -151.27(17) . .
C1 Ti1 C3 C4 77.30(15) . .
C12 Ti1 C3 C4 -156.08(14) . .
C8 Ti1 C3 C4 172.07(14) . .
C10 Ti1 C3 C4 142.97(17) . .
C9 Ti1 C3 C4 141.44(14) . .
C5 Ti1 C3 C4 36.54(14) . .
Cl2 Ti1 C3 C4 -78.97(14) . .
C2 C3 C4 C5 0.2(2) . .
Ti1 C3 C4 C5 -64.94(15) . .
C2 C3 C4 Ti1 65.17(15) . .
C13 Ti1 C4 C5 -148.7(2) . .
C2 Ti1 C4 C5 78.47(16) . .
C11 Ti1 C4 C5 -142.2(3) . .
C3 Ti1 C4 C5 116.3(2) . .
C1 Ti1 C4 C5 36.54(14) . .
C12 Ti1 C4 C5 153.35(16) . .
C8 Ti1 C4 C5 105.96(17) . .
C10 Ti1 C4 C5 3.2(3) . .
C9 Ti1 C4 C5 58.3(2) . .
Cl2 Ti1 C4 C5 -146.01(15) . .
C13 Ti1 C4 C3 95.0(2) . .
C2 Ti1 C4 C3 -37.84(13) . .
C11 Ti1 C4 C3 101.4(3) . .
C1 Ti1 C4 C3 -79.76(15) . .
C12 Ti1 C4 C3 37.0(2) . .
C8 Ti1 C4 C3 -10.34(19) . .
C10 Ti1 C4 C3 -113.2(3) . .
C9 Ti1 C4 C3 -58.00(19) . .
C5 Ti1 C4 C3 -116.3(2) . .
Cl2 Ti1 C4 C3 97.68(14) . .
C3 C4 C5 C1 0.8(3) . .
Ti1 C4 C5 C1 -62.67(16) . .
C3 C4 C5 Ti1 63.49(15) . .
C2 C1 C5 C4 -1.5(3) . .
Ti1 C1 C5 C4 63.47(16) . .
C2 C1 C5 Ti1 -65.01(16) . .
C13 Ti1 C5 C4 32.0(2) . .
C2 Ti1 C5 C4 -78.70(15) . .
C11 Ti1 C5 C4 154.2(2) . .
C3 Ti1 C5 C4 -37.22(14) . .
C1 Ti1 C5 C4 -117.1(2) . .
C12 Ti1 C5 C4 -83.2(3) . .
C8 Ti1 C5 C4 -104.14(16) . .
C10 Ti1 C5 C4 -178.66(14) . .
C9 Ti1 C5 C4 -141.07(15) . .
Cl2 Ti1 C5 C4 35.96(16) . .
C13 Ti1 C5 C1 149.2(2) . .
C2 Ti1 C5 C1 38.42(14) . .
C11 Ti1 C5 C1 -88.7(3) . .
C3 Ti1 C5 C1 79.89(15) . .
C12 Ti1 C5 C1 33.9(4) . .
C8 Ti1 C5 C1 12.97(19) . .
C10 Ti1 C5 C1 -61.54(17) . .
C9 Ti1 C5 C1 -23.95(17) . .
C4 Ti1 C5 C1 117.1(2) . .
Cl2 Ti1 C5 C1 153.08(14) . .
C13 Ti1 C8 C12 34.2(3) . .
C2 Ti1 C8 C12 147.95(16) . .
C11 Ti1 C8 C12 -37.50(15) . .
C3 Ti1 C8 C12 118.74(15) . .
C1 Ti1 C8 C12 176.87(15) . .
C10 Ti1 C8 C12 -79.05(16) . .
C9 Ti1 C8 C12 -116.3(2) . .
C4 Ti1 C8 C12 124.60(15) . .
C5 Ti1 C8 C12 169.58(14) . .
Cl2 Ti1 C8 C12 29.32(16) . .
C13 Ti1 C8 C9 150.5(3) . .
C2 Ti1 C8 C9 -95.74(17) . .
C11 Ti1 C8 C9 78.81(17) . .
C3 Ti1 C8 C9 -124.95(16) . .
C1 Ti1 C8 C9 -66.82(17) . .
C12 Ti1 C8 C9 116.3(2) . .
C10 Ti1 C8 C9 37.26(16) . .
C4 Ti1 C8 C9 -119.09(16) . .
C5 Ti1 C8 C9 -74.11(19) . .
Cl2 Ti1 C8 C9 145.63(16) . .
C12 C8 C9 C10 -0.2(3) . .
Ti1 C8 C9 C10 -64.84(16) . .
C12 C8 C9 Ti1 64.67(16) . .
C13 Ti1 C9 C10 71.6(3) . .
C2 Ti1 C9 C10 -166.61(17) . .
C11 Ti1 C9 C10 36.97(15) . .
C3 Ti1 C9 C10 178.56(15) . .
C1 Ti1 C9 C10 -131.46(17) . .
C12 Ti1 C9 C10 78.39(17) . .
C8 Ti1 C9 C10 115.2(2) . .
C4 Ti1 C9 C10 -149.69(16) . .
C5 Ti1 C9 C10 -118.22(16) . .
Cl2 Ti1 C9 C10 65.8(2) . .
C13 Ti1 C9 C8 -43.6(3) . .
C2 Ti1 C9 C8 78.22(17) . .
C11 Ti1 C9 C8 -78.20(17) . .
C3 Ti1 C9 C8 63.39(18) . .
C1 Ti1 C9 C8 113.37(17) . .
C12 Ti1 C9 C8 -36.78(15) . .
C10 Ti1 C9 C8 -115.2(2) . .
C4 Ti1 C9 C8 95.14(19) . .
C5 Ti1 C9 C8 126.61(16) . .
Cl2 Ti1 C9 C8 -49.4(2) . .
C8 C9 C10 C11 1.0(3) . .
Ti1 C9 C10 C11 -63.63(16) . .
C8 C9 C10 Ti1 64.66(15) . .
C13 Ti1 C10 C9 -132.7(3) . .
C2 Ti1 C10 C9 14.81(19) . .
C11 Ti1 C10 C9 -116.9(2) . .
C3 Ti1 C10 C9 -2.5(3) . .
C1 Ti1 C10 C9 50.66(17) . .
C12 Ti1 C10 C9 -78.87(17) . .
C8 Ti1 C10 C9 -37.81(16) . .
C4 Ti1 C10 C9 79.3(3) . .
C5 Ti1 C10 C9 81.47(18) . .
Cl2 Ti1 C10 C9 -134.85(15) . .
C13 Ti1 C10 C11 -15.9(3) . .
C2 Ti1 C10 C11 131.67(15) . .
C3 Ti1 C10 C11 114.4(2) . .
C1 Ti1 C10 C11 167.52(15) . .
C12 Ti1 C10 C11 37.98(15) . .
C8 Ti1 C10 C11 79.04(16) . .
C9 Ti1 C10 C11 116.9(2) . .
C4 Ti1 C10 C11 -163.8(2) . .
C5 Ti1 C10 C11 -161.68(14) . .
Cl2 Ti1 C10 C11 -17.99(17) . .
C9 C10 C11 C12 -1.5(3) . .
Ti1 C10 C11 C12 -65.97(15) . .
C9 C10 C11 Ti1 64.48(16) . .
C13 Ti1 C11 C10 166.2(2) . .
C2 Ti1 C11 C10 -70.13(19) . .
C3 Ti1 C11 C10 -122.51(18) . .
C1 Ti1 C11 C10 -18.6(2) . .
C12 Ti1 C11 C10 -114.6(2) . .
C8 Ti1 C11 C10 -77.60(17) . .
C9 Ti1 C11 C10 -36.33(15) . .
C4 Ti1 C11 C10 159.9(3) . .
C5 Ti1 C11 C10 40.5(3) . .
Cl2 Ti1 C11 C10 163.64(15) . .
C13 Ti1 C11 C12 -79.2(2) . .
C2 Ti1 C11 C12 44.5(2) . .
C3 Ti1 C11 C12 -7.9(3) . .
C1 Ti1 C11 C12 96.0(2) . .
C8 Ti1 C11 C12 36.99(16) . .
C10 Ti1 C11 C12 114.6(2) . .
C9 Ti1 C11 C12 78.27(17) . .
C4 Ti1 C11 C12 -85.5(3) . .
C5 Ti1 C11 C12 155.1(2) . .
Cl2 Ti1 C11 C12 -81.76(17) . .
C9 C8 C12 C11 -0.7(3) . .
Ti1 C8 C12 C11 64.06(15) . .
C9 C8 C12 Ti1 -64.80(16) . .
C10 C11 C12 C8 1.4(2) . .
Ti1 C11 C12 C8 -64.68(16) . .
C10 C11 C12 Ti1 66.04(15) . .
C13 Ti1 C12 C8 -147.5(2) . .
C2 Ti1 C12 C8 -32.74(16) . .
C11 Ti1 C12 C8 115.8(2) . .
C3 Ti1 C12 C8 -68.99(16) . .
C1 Ti1 C12 C8 -4.1(2) . .
C10 Ti1 C12 C8 77.87(16) . .
C9 Ti1 C12 C8 37.13(15) . .
C4 Ti1 C12 C8 -90.39(19) . .
C5 Ti1 C12 C8 -28.8(4) . .
Cl2 Ti1 C12 C8 -151.87(16) . .
C13 Ti1 C12 C11 96.7(3) . .
C2 Ti1 C12 C11 -148.54(16) . .
C3 Ti1 C12 C11 175.20(16) . .
C1 Ti1 C12 C11 -119.95(17) . .
C8 Ti1 C12 C11 -115.8(2) . .
C10 Ti1 C12 C11 -37.94(16) . .
C9 Ti1 C12 C11 -78.67(18) . .
C4 Ti1 C12 C11 153.81(16) . .
C5 Ti1 C12 C11 -144.6(3) . .
Cl2 Ti1 C12 C11 92.33(17) . .
C2 Ti1 C13 Al1 132.92(18) . .
C11 Ti1 C13 Al1 -88.6(2) . .
C3 Ti1 C13 Al1 124.2(2) . .
C1 Ti1 C13 Al1 95.8(3) . .
C12 Ti1 C13 Al1 -123.0(3) . .
C8 Ti1 C13 Al1 -141.73(18) . .
C10 Ti1 C13 Al1 -79.6(3) . .
C9 Ti1 C13 Al1 -117.3(2) . .
C4 Ti1 C13 Al1 89.6(2) . .
C5 Ti1 C13 Al1 72.0(3) . .
Cl2 Ti1 C13 Al1 -55(3) . .
C7 Al1 C13 Ti1 117.8(2) . .
C6 Al1 C13 Ti1 -102.4(2) . .
Cl2 Al1 C13 Ti1 156.8(14) . .
Cl1 Al1 C13 Ti1 5.3(2) . .
C7 Al1 Cl2 Ti1 124.47(11) . .
C6 Al1 Cl2 Ti1 -103.40(12) . .
C13 Al1 Cl2 Ti1 -19.2(12) . .
Cl1 Al1 Cl2 Ti1 10.22(7) . .
C13 Ti1 Cl2 Al1 121(3) . .
C2 Ti1 Cl2 Al1 128.84(9) . .
C11 Ti1 Cl2 Al1 -93.27(9) . .
C3 Ti1 Cl2 Al1 119.80(9) . .
C1 Ti1 Cl2 Al1 88.91(13) . .
C12 Ti1 Cl2 Al1 -128.25(10) . .
C8 Ti1 Cl2 Al1 -144.54(8) . .
C10 Ti1 Cl2 Al1 -83.07(10) . .
C9 Ti1 Cl2 Al1 -117.45(11) . .
C4 Ti1 Cl2 Al1 85.67(9) . .
C5 Ti1 Cl2 Al1 66.38(10) . .
C3S C2S C3S C4S 0.65(18) 2_656 .
C1S C2S C3S C4S -179.35(18) . .
C2S C3S C4S C5S -1.3(4) . .
C3S C4S C5S C4S 0.65(18) . 2_656
